data_7714521
loop_
_publ_author_name
'Jordan, Rose'
'Maisuls, Ivan'
'Nair, Shruti Santosh'
'Dietzek, Benjamin'
'Strassert, Cristian Alejandro'
'Klein, Axel'

_publ_section_title
;
 Enhanced luminescence properties through heavy ancillary ligands in
 [Pt(C^N^C)(L)] complexes, L = AsPh3 and SbPh3
;
_journal_name_full 'Dalton Transactions'
_journal_paper_doi 10.1039/D3DT03225F
_journal_year 2023
_chemical_formula_sum 'C35 H26 As N Pt'
_chemical_formula_weight 730.58
_space_group_crystal_system monoclinic
_space_group_IT_number 14
_space_group_name_Hall '-P 2ybc'
_space_group_name_H-M_alt 'P 1 21/c 1'
_atom_sites_solution_hydrogens geom
_audit_creation_method SHELXL-2018/3
_audit_update_record
;
2022-02-03 deposited with the CCDC.	2023-11-21 downloaded from the CCDC.
;
_cell_angle_alpha 90
_cell_angle_beta 96.219(2)
_cell_angle_gamma 90
_cell_formula_units_Z 4
_cell_length_a 14.0056(6)
_cell_length_b 9.5784(4)
_cell_length_c 20.6896(9)
_cell_measurement_reflns_used 9521
_cell_measurement_temperature 100(2)
_cell_measurement_theta_max 21.95
_cell_measurement_theta_min 2.29
_cell_volume 2759.2(2)
_computing_structure_refinement 'SHELXL-2018/3 (Sheldrick, 2018)'
_computing_structure_solution 'SHELXT 2018/2 (Sheldrick, 2018)'
_diffrn_ambient_temperature 100(2)
_diffrn_measured_fraction_theta_full 0.999
_diffrn_measured_fraction_theta_max 0.999
_diffrn_measurement_device_type 'Bruker D8 Venture'
_diffrn_radiation_type AgK\a
_diffrn_radiation_wavelength 0.56086
_diffrn_reflns_av_R_equivalents 0.0591
_diffrn_reflns_av_unetI/netI 0.0311
_diffrn_reflns_Laue_measured_fraction_full 0.999
_diffrn_reflns_Laue_measured_fraction_max 0.999
_diffrn_reflns_limit_h_max 18
_diffrn_reflns_limit_h_min -18
_diffrn_reflns_limit_k_max 12
_diffrn_reflns_limit_k_min -12
_diffrn_reflns_limit_l_max 27
_diffrn_reflns_limit_l_min -27
_diffrn_reflns_number 52922
_diffrn_reflns_point_group_measured_fraction_full 0.999
_diffrn_reflns_point_group_measured_fraction_max 0.999
_diffrn_reflns_theta_full 19.665
_diffrn_reflns_theta_max 21.983
_diffrn_reflns_theta_min 1.851
_exptl_absorpt_coefficient_mu 3.409
_exptl_absorpt_correction_type none
_exptl_crystal_colour yellow
_exptl_crystal_density_diffrn 1.759
_exptl_crystal_description prism
_exptl_crystal_F_000 1416
_exptl_crystal_preparation Luminescent
_exptl_crystal_recrystallization_method 'Re-crystallisation from solvent: CH2Cl2'
_exptl_crystal_size_max 0.060
_exptl_crystal_size_mid 0.030
_exptl_crystal_size_min 0.030
_refine_diff_density_max 1.065
_refine_diff_density_min -0.801
_refine_diff_density_rms 0.111
_refine_ls_extinction_method none
_refine_ls_goodness_of_fit_ref 1.058
_refine_ls_hydrogen_treatment constr
_refine_ls_matrix_type full
_refine_ls_number_parameters 343
_refine_ls_number_reflns 6871
_refine_ls_number_restraints 0
_refine_ls_restrained_S_all 1.058
_refine_ls_R_factor_all 0.0236
_refine_ls_R_factor_gt 0.0211
_refine_ls_shift/su_max 0.004
_refine_ls_shift/su_mean 0.000
_refine_ls_structure_factor_coef Fsqd
_refine_ls_weighting_details 'w=1/[\s^2^(Fo^2^)+(0.0199P)^2^+1.3319P] where P=(Fo^2^+2Fc^2^)/3'
_refine_ls_weighting_scheme calc
_refine_ls_wR_factor_gt 0.0483
_refine_ls_wR_factor_ref 0.0495
_reflns_Friedel_coverage 0.000
_reflns_number_gt 6329
_reflns_number_total 6871
_reflns_threshold_expression 'I > 2\s(I)'
_cod_data_source_file d3dt03225f2.cif
_cod_data_source_block ag_Jordan_Rose_RJ_M_10_0m
_cod_original_sg_symbol_H-M 'P 21/c'
_cod_database_code 7714521
_shelx_shelxl_version_number 2018/3
_shelx_space_group_comment
;
The symmetry employed for this shelxl refinement is uniquely defined
by the following loop, which should always be used as a source of
symmetry information in preference to the above space-group names.
They are only intended as comments.
;
_shelx_estimated_absorpt_t_min 0.822
_shelx_estimated_absorpt_t_max 0.905

loop_
_space_group_symop_operation_xyz
'x, y, z'
'-x, y+1/2, -z+1/2'
'-x, -y, -z'
'x, -y-1/2, z-1/2'

loop_
_atom_site_label
_atom_site_type_symbol
_atom_site_fract_x
_atom_site_fract_y
_atom_site_fract_z
_atom_site_U_iso_or_equiv
_atom_site_adp_type
_atom_site_occupancy
_atom_site_site_symmetry_order
_atom_site_calc_flag
_atom_site_refinement_flags_posn
_atom_site_refinement_flags_adp
_atom_site_refinement_flags_occupancy
_atom_site_disorder_assembly
_atom_site_disorder_group
Pt1 Pt 0.20419(2) 0.51099(2) 0.73367(2) 0.01126(3) Uani 1 1 d . . . . .
As1 As 0.28249(2) 0.61028(2) 0.65172(2) 0.01250(5) Uani 1 1 d . . . . .
N1 N 0.13870(15) 0.4114(2) 0.80204(10) 0.0135(4) Uani 1 1 d . . . . .
C1 C 0.06354(18) 0.3277(3) 0.78189(13) 0.0161(5) Uani 1 1 d . . . . .
C2 C 0.0252(2) 0.2434(3) 0.82733(13) 0.0200(5) Uani 1 1 d . . . . .
H2 H -0.027730 0.183758 0.814627 0.024 Uiso 1 1 calc R U . . .
C31 C 0.3355(2) 0.5325(3) 0.52345(14) 0.0240(6) Uani 1 1 d . . . . .
H31 H 0.337583 0.629706 0.514622 0.029 Uiso 1 1 calc R U . . .
C3 C 0.0657(2) 0.2479(3) 0.89159(13) 0.0216(6) Uani 1 1 d . . . . .
H3 H 0.040793 0.189433 0.922860 0.026 Uiso 1 1 calc R U . . .
C32 C 0.3651(2) 0.4371(3) 0.47898(15) 0.0288(6) Uani 1 1 d . . . . .
H32 H 0.386085 0.469085 0.439406 0.035 Uiso 1 1 calc R U . . .
C4 C 0.1419(2) 0.3364(3) 0.91087(13) 0.0199(5) Uani 1 1 d . . . . .
H4 H 0.168798 0.339745 0.955015 0.024 Uiso 1 1 calc R U . . .
C33 C 0.3640(2) 0.2957(3) 0.49246(14) 0.0256(6) Uani 1 1 d . . . . .
H33 H 0.384995 0.230581 0.462370 0.031 Uiso 1 1 calc R U . . .
C5 C 0.17840(18) 0.4206(3) 0.86416(12) 0.0151(5) Uani 1 1 d . . . . .
C34 C 0.3324(2) 0.2491(3) 0.54959(14) 0.0229(6) Uani 1 1 d . . . . .
H34 H 0.332366 0.151919 0.558864 0.028 Uiso 1 1 calc R U . . .
C35 C 0.30083(19) 0.3432(3) 0.59351(13) 0.0180(5) Uani 1 1 d . . . . .
H35 H 0.277885 0.310398 0.632313 0.022 Uiso 1 1 calc R U . . .
C6 C 0.25892(18) 0.5197(2) 0.87328(12) 0.0143(5) Uani 1 1 d . . . . .
C7 C 0.28498(17) 0.5863(2) 0.81584(12) 0.0135(5) Uani 1 1 d . . . . .
C8 C 0.35794(18) 0.6862(3) 0.82552(12) 0.0165(5) Uani 1 1 d . . . . .
H8 H 0.374751 0.737298 0.789059 0.020 Uiso 1 1 calc R U . . .
C9 C 0.40698(19) 0.7138(3) 0.88632(13) 0.0190(5) Uani 1 1 d . . . . .
H9 H 0.456948 0.781363 0.890648 0.023 Uiso 1 1 calc R U . . .
C10 C 0.3827(2) 0.6424(3) 0.94078(13) 0.0198(5) Uani 1 1 d . . . . .
H10 H 0.417527 0.658300 0.982109 0.024 Uiso 1 1 calc R U . . .
C21 C 0.1147(2) 1.0210(3) 0.58545(17) 0.0295(7) Uani 1 1 d . . . . .
H21 H 0.079979 1.103951 0.573574 0.035 Uiso 1 1 calc R U . . .
C11 C 0.3074(2) 0.5479(3) 0.93442(12) 0.0173(5) Uani 1 1 d . . . . .
H11 H 0.288726 0.502139 0.971793 0.021 Uiso 1 1 calc R U . . .
C22 C 0.1236(2) 0.9180(3) 0.53970(15) 0.0255(6) Uani 1 1 d . . . . .
H22 H 0.094111 0.930034 0.496506 0.031 Uiso 1 1 calc R U . . .
C12 C 0.03327(18) 0.3380(2) 0.71156(12) 0.0159(5) Uani 1 1 d . . . . .
C23 C 0.17536(19) 0.7966(3) 0.55633(13) 0.0198(5) Uani 1 1 d . . . . .
H23 H 0.181723 0.726481 0.524585 0.024 Uiso 1 1 calc R U . . .
C24 C 0.41529(18) 0.6674(3) 0.67073(12) 0.0142(5) Uani 1 1 d . . . . .
C25 C 0.4790(2) 0.5701(3) 0.70051(14) 0.0222(6) Uani 1 1 d . . . . .
H25 H 0.456672 0.480760 0.711910 0.027 Uiso 1 1 calc R U . . .
C13 C 0.09481(18) 0.4157(2) 0.67457(12) 0.0142(5) Uani 1 1 d . . . . .
C14 C 0.06420(18) 0.4276(3) 0.60814(12) 0.0165(5) Uani 1 1 d . . . . .
H14 H 0.103398 0.477061 0.581223 0.020 Uiso 1 1 calc R U . . .
C15 C -0.0219(2) 0.3693(3) 0.57988(13) 0.0199(5) Uani 1 1 d . . . . .
H15 H -0.040257 0.380198 0.534607 0.024 Uiso 1 1 calc R U . . .
C26 C 0.5757(2) 0.6038(3) 0.71360(15) 0.0266(6) Uani 1 1 d . . . . .
H26 H 0.619386 0.537933 0.734469 0.032 Uiso 1 1 calc R U . . .
C16 C -0.08046(19) 0.2958(3) 0.61771(13) 0.0215(5) Uani 1 1 d . . . . .
H16 H -0.139425 0.257421 0.598604 0.026 Uiso 1 1 calc R U . . .
C27 C 0.6082(2) 0.7339(3) 0.69614(14) 0.0257(6) Uani 1 1 d . . . . .
H27 H 0.674319 0.756809 0.705102 0.031 Uiso 1 1 calc R U . . .
C17 C -0.05251(19) 0.2785(3) 0.68360(13) 0.0197(5) Uani 1 1 d . . . . .
H17 H -0.091553 0.226313 0.709634 0.024 Uiso 1 1 calc R U . . .
C28 C 0.5451(2) 0.8299(3) 0.66587(14) 0.0245(6) Uani 1 1 d . . . . .
H28 H 0.567803 0.918589 0.653847 0.029 Uiso 1 1 calc R U . . .
C18 C 0.21750(18) 0.7789(3) 0.61956(13) 0.0164(5) Uani 1 1 d . . . . .
C29 C 0.44812(19) 0.7969(3) 0.65291(13) 0.0188(5) Uani 1 1 d . . . . .
H29 H 0.404579 0.862884 0.631925 0.023 Uiso 1 1 calc R U . . .
C30 C 0.30272(19) 0.4859(3) 0.58078(13) 0.0169(5) Uani 1 1 d . . . . .
C19 C 0.2074(2) 0.8816(3) 0.66623(14) 0.0215(5) Uani 1 1 d . . . . .
H19 H 0.235060 0.868577 0.709785 0.026 Uiso 1 1 calc R U . . .
C20 C 0.1567(2) 1.0029(3) 0.64880(17) 0.0288(7) Uani 1 1 d . . . . .
H20 H 0.150840 1.073632 0.680295 0.035 Uiso 1 1 calc R U . . .

loop_
_atom_site_aniso_label
_atom_site_aniso_U_11
_atom_site_aniso_U_22
_atom_site_aniso_U_33
_atom_site_aniso_U_23
_atom_site_aniso_U_13
_atom_site_aniso_U_12
Pt1 0.00888(5) 0.01085(5) 0.01418(5) 0.00028(3) 0.00189(3) -0.00068(3)
As1 0.01113(12) 0.01168(11) 0.01481(11) 0.00020(8) 0.00189(9) -0.00215(8)
N1 0.0114(10) 0.0109(9) 0.0185(10) 0.0009(8) 0.0023(8) 0.0025(7)
C1 0.0109(11) 0.0141(11) 0.0238(13) -0.0019(9) 0.0041(10) 0.0007(9)
C2 0.0172(13) 0.0170(12) 0.0264(14) 0.0016(10) 0.0055(11) -0.0039(10)
C31 0.0287(16) 0.0209(13) 0.0244(14) -0.0020(11) 0.0114(12) -0.0077(11)
C3 0.0231(14) 0.0200(13) 0.0234(13) 0.0038(10) 0.0106(11) -0.0021(10)
C32 0.0346(17) 0.0302(15) 0.0237(14) -0.0045(12) 0.0120(13) -0.0082(13)
C4 0.0210(13) 0.0202(12) 0.0190(12) 0.0032(10) 0.0048(10) 0.0009(10)
C33 0.0227(15) 0.0291(15) 0.0254(14) -0.0115(11) 0.0047(12) -0.0028(11)
C5 0.0135(12) 0.0144(11) 0.0182(12) 0.0003(9) 0.0046(9) 0.0043(9)
C34 0.0240(14) 0.0171(12) 0.0273(14) -0.0053(10) 0.0004(11) -0.0001(10)
C35 0.0174(13) 0.0190(12) 0.0179(12) -0.0002(9) 0.0027(10) -0.0005(10)
C6 0.0119(12) 0.0141(11) 0.0173(12) -0.0017(9) 0.0026(9) 0.0022(9)
C7 0.0107(11) 0.0128(11) 0.0172(11) -0.0029(9) 0.0026(9) 0.0024(9)
C8 0.0143(12) 0.0160(11) 0.0190(12) -0.0005(9) 0.0016(10) 0.0004(9)
C9 0.0176(13) 0.0164(12) 0.0228(13) -0.0052(10) 0.0013(10) -0.0018(10)
C10 0.0201(13) 0.0206(12) 0.0180(12) -0.0058(10) -0.0013(10) 0.0025(10)
C21 0.0202(15) 0.0213(14) 0.0464(19) 0.0116(13) 0.0013(13) 0.0039(11)
C11 0.0193(13) 0.0174(12) 0.0157(12) -0.0004(9) 0.0037(10) 0.0050(10)
C22 0.0180(14) 0.0271(14) 0.0306(15) 0.0120(12) -0.0009(11) 0.0003(11)
C12 0.0150(12) 0.0123(11) 0.0211(12) -0.0002(9) 0.0041(10) 0.0005(9)
C23 0.0144(12) 0.0227(13) 0.0223(13) 0.0025(10) 0.0022(10) -0.0026(10)
C24 0.0121(11) 0.0155(11) 0.0154(11) -0.0023(9) 0.0030(9) -0.0033(9)
C25 0.0179(13) 0.0209(13) 0.0279(14) 0.0018(11) 0.0028(11) -0.0034(10)
C13 0.0140(12) 0.0104(10) 0.0185(12) -0.0007(9) 0.0038(9) -0.0009(9)
C14 0.0143(12) 0.0145(11) 0.0208(12) -0.0002(9) 0.0034(10) -0.0010(9)
C15 0.0197(13) 0.0199(12) 0.0191(12) -0.0017(10) -0.0018(10) -0.0016(10)
C26 0.0138(13) 0.0317(15) 0.0339(16) 0.0004(12) 0.0002(12) 0.0011(11)
C16 0.0134(12) 0.0247(13) 0.0259(14) -0.0027(11) -0.0005(11) -0.0057(10)
C27 0.0146(13) 0.0320(15) 0.0303(15) -0.0070(12) 0.0020(11) -0.0098(11)
C17 0.0168(13) 0.0178(12) 0.0252(13) 0.0007(10) 0.0053(11) -0.0046(10)
C28 0.0225(15) 0.0242(14) 0.0277(14) -0.0028(11) 0.0069(12) -0.0096(11)
C18 0.0129(12) 0.0142(11) 0.0219(12) 0.0033(9) 0.0014(10) -0.0033(9)
C29 0.0163(13) 0.0183(12) 0.0226(13) -0.0006(10) 0.0055(10) -0.0017(10)
C30 0.0134(12) 0.0187(12) 0.0187(12) -0.0038(9) 0.0027(10) -0.0031(9)
C19 0.0195(13) 0.0201(13) 0.0249(13) -0.0005(10) 0.0030(11) 0.0008(10)
C20 0.0269(16) 0.0168(13) 0.0428(18) -0.0036(12) 0.0047(14) 0.0020(11)

loop_
_atom_type_symbol
_atom_type_description
_atom_type_scat_dispersion_real
_atom_type_scat_dispersion_imag
_atom_type_scat_source
C C 0.0015 0.0009 'International Tables Vol C Tables 4.2.6.8 and 6.1.1.4'
H H 0.0000 0.0000 'International Tables Vol C Tables 4.2.6.8 and 6.1.1.4'
N N 0.0030 0.0019 'International Tables Vol C Tables 4.2.6.8 and 6.1.1.4'
As As 0.2758 1.3314 'International Tables Vol C Tables 4.2.6.8 and 6.1.1.4'
Pt Pt -0.6812 5.7081 'International Tables Vol C Tables 4.2.6.8 and 6.1.1.4'

loop_
_geom_angle_atom_site_label_1
_geom_angle_atom_site_label_2
_geom_angle_atom_site_label_3
_geom_angle
_geom_angle_site_symmetry_1
_geom_angle_site_symmetry_3
_geom_angle_publ_flag
N1 Pt1 C13 80.86(9) . . ?
N1 Pt1 C7 80.65(9) . . ?
C13 Pt1 C7 160.98(10) . . ?
N1 Pt1 As1 175.83(6) . . ?
C13 Pt1 As1 97.32(7) . . ?
C7 Pt1 As1 101.42(7) . . ?
C30 As1 C18 110.78(11) . . ?
C30 As1 C24 96.41(11) . . ?
C18 As1 C24 103.85(10) . . ?
C30 As1 Pt1 114.94(8) . . ?
C18 As1 Pt1 110.56(8) . . ?
C24 As1 Pt1 119.12(7) . . ?
C5 N1 C1 124.1(2) . . ?
C5 N1 Pt1 117.90(17) . . ?
C1 N1 Pt1 117.64(17) . . ?
N1 C1 C2 118.7(2) . . ?
N1 C1 C12 113.3(2) . . ?
C2 C1 C12 128.0(2) . . ?
C3 C2 C1 118.8(2) . . ?
C3 C2 H2 120.6 . . ?
C1 C2 H2 120.6 . . ?
C30 C31 C32 120.2(3) . . ?
C30 C31 H31 119.9 . . ?
C32 C31 H31 119.9 . . ?
C4 C3 C2 121.1(2) . . ?
C4 C3 H3 119.5 . . ?
C2 C3 H3 119.5 . . ?
C33 C32 C31 119.9(3) . . ?
C33 C32 H32 120.0 . . ?
C31 C32 H32 120.0 . . ?
C3 C4 C5 118.8(2) . . ?
C3 C4 H4 120.6 . . ?
C5 C4 H4 120.6 . . ?
C34 C33 C32 120.1(3) . . ?
C34 C33 H33 120.0 . . ?
C32 C33 H33 120.0 . . ?
N1 C5 C4 118.5(2) . . ?
N1 C5 C6 113.4(2) . . ?
C4 C5 C6 128.1(2) . . ?
C33 C34 C35 120.4(3) . . ?
C33 C34 H34 119.8 . . ?
C35 C34 H34 119.8 . . ?
C34 C35 C30 120.0(3) . . ?
C34 C35 H35 120.0 . . ?
C30 C35 H35 120.0 . . ?
C11 C6 C7 121.6(2) . . ?
C11 C6 C5 122.2(2) . . ?
C7 C6 C5 116.3(2) . . ?
C8 C7 C6 115.8(2) . . ?
C8 C7 Pt1 133.06(19) . . ?
C6 C7 Pt1 111.18(17) . . ?
C9 C8 C7 122.7(2) . . ?
C9 C8 H8 118.6 . . ?
C7 C8 H8 118.6 . . ?
C8 C9 C10 119.9(2) . . ?
C8 C9 H9 120.1 . . ?
C10 C9 H9 120.1 . . ?
C11 C10 C9 119.7(2) . . ?
C11 C10 H10 120.2 . . ?
C9 C10 H10 120.2 . . ?
C22 C21 C20 119.8(3) . . ?
C22 C21 H21 120.1 . . ?
C20 C21 H21 120.1 . . ?
C10 C11 C6 120.2(2) . . ?
C10 C11 H11 119.9 . . ?
C6 C11 H11 119.9 . . ?
C21 C22 C23 120.6(3) . . ?
C21 C22 H22 119.7 . . ?
C23 C22 H22 119.7 . . ?
C17 C12 C13 122.3(2) . . ?
C17 C12 C1 121.6(2) . . ?
C13 C12 C1 116.1(2) . . ?
C18 C23 C22 119.5(3) . . ?
C18 C23 H23 120.3 . . ?
C22 C23 H23 120.3 . . ?
C29 C24 C25 120.2(2) . . ?
C29 C24 As1 122.50(19) . . ?
C25 C24 As1 117.23(19) . . ?
C24 C25 C26 119.8(3) . . ?
C24 C25 H25 120.1 . . ?
C26 C25 H25 120.1 . . ?
C14 C13 C12 115.6(2) . . ?
C14 C13 Pt1 132.39(19) . . ?
C12 C13 Pt1 111.47(17) . . ?
C15 C14 C13 122.5(2) . . ?
C15 C14 H14 118.8 . . ?
C13 C14 H14 118.8 . . ?
C16 C15 C14 120.2(2) . . ?
C16 C15 H15 119.9 . . ?
C14 C15 H15 119.9 . . ?
C27 C26 C25 119.9(3) . . ?
C27 C26 H26 120.0 . . ?
C25 C26 H26 120.0 . . ?
C15 C16 C17 119.6(2) . . ?
C15 C16 H16 120.2 . . ?
C17 C16 H16 120.2 . . ?
C28 C27 C26 120.3(3) . . ?
C28 C27 H27 119.9 . . ?
C26 C27 H27 119.9 . . ?
C16 C17 C12 119.8(2) . . ?
C16 C17 H17 120.1 . . ?
C12 C17 H17 120.1 . . ?
C27 C28 C29 120.0(3) . . ?
C27 C28 H28 120.0 . . ?
C29 C28 H28 120.0 . . ?
C23 C18 C19 120.1(2) . . ?
C23 C18 As1 124.2(2) . . ?
C19 C18 As1 115.44(19) . . ?
C24 C29 C28 119.8(3) . . ?
C24 C29 H29 120.1 . . ?
C28 C29 H29 120.1 . . ?
C31 C30 C35 119.4(2) . . ?
C31 C30 As1 122.58(19) . . ?
C35 C30 As1 117.0(2) . . ?
C20 C19 C18 119.8(3) . . ?
C20 C19 H19 120.1 . . ?
C18 C19 H19 120.1 . . ?
C19 C20 C21 120.2(3) . . ?
C19 C20 H20 119.9 . . ?
C21 C20 H20 119.9 . . ?

loop_
_geom_bond_atom_site_label_1
_geom_bond_atom_site_label_2
_geom_bond_distance
_geom_bond_site_symmetry_2
_geom_bond_publ_flag
Pt1 N1 2.009(2) . ?
Pt1 C13 2.066(2) . ?
Pt1 C7 2.068(2) . ?
Pt1 As1 2.3204(3) . ?
As1 C30 1.935(3) . ?
As1 C18 1.936(2) . ?
As1 C24 1.938(2) . ?
N1 C5 1.347(3) . ?
N1 C1 1.352(3) . ?
C1 C2 1.391(4) . ?
C1 C12 1.474(3) . ?
C2 C3 1.388(4) . ?
C2 H2 0.9500 . ?
C31 C30 1.391(4) . ?
C31 C32 1.392(4) . ?
C31 H31 0.9500 . ?
C3 C4 1.388(4) . ?
C3 H3 0.9500 . ?
C32 C33 1.384(4) . ?
C32 H32 0.9500 . ?
C4 C5 1.397(4) . ?
C4 H4 0.9500 . ?
C33 C34 1.380(4) . ?
C33 H33 0.9500 . ?
C5 C6 1.470(4) . ?
C34 C35 1.387(4) . ?
C34 H34 0.9500 . ?
C35 C30 1.393(3) . ?
C35 H35 0.9500 . ?
C6 C11 1.396(4) . ?
C6 C7 1.431(3) . ?
C7 C8 1.398(3) . ?
C8 C9 1.392(3) . ?
C8 H8 0.9500 . ?
C9 C10 1.392(4) . ?
C9 H9 0.9500 . ?
C10 C11 1.384(4) . ?
C10 H10 0.9500 . ?
C21 C22 1.382(5) . ?
C21 C20 1.388(5) . ?
C21 H21 0.9500 . ?
C11 H11 0.9500 . ?
C22 C23 1.394(4) . ?
C22 H22 0.9500 . ?
C12 C17 1.398(4) . ?
C12 C13 1.423(3) . ?
C23 C18 1.386(4) . ?
C23 H23 0.9500 . ?
C24 C29 1.386(3) . ?
C24 C25 1.388(4) . ?
C25 C26 1.389(4) . ?
C25 H25 0.9500 . ?
C13 C14 1.399(3) . ?
C14 C15 1.397(4) . ?
C14 H14 0.9500 . ?
C15 C16 1.386(4) . ?
C15 H15 0.9500 . ?
C26 C27 1.388(4) . ?
C26 H26 0.9500 . ?
C16 C17 1.387(4) . ?
C16 H16 0.9500 . ?
C27 C28 1.378(4) . ?
C27 H27 0.9500 . ?
C17 H17 0.9500 . ?
C28 C29 1.392(4) . ?
C28 H28 0.9500 . ?
C18 C19 1.397(4) . ?
C29 H29 0.9500 . ?
C19 C20 1.388(4) . ?
C19 H19 0.9500 . ?
C20 H20 0.9500 . ?

loop_
_geom_torsion_atom_site_label_1
_geom_torsion_atom_site_label_2
_geom_torsion_atom_site_label_3
_geom_torsion_atom_site_label_4
_geom_torsion
_geom_torsion_site_symmetry_1
_geom_torsion_site_symmetry_2
_geom_torsion_site_symmetry_3
_geom_torsion_site_symmetry_4
_geom_torsion_publ_flag
C5 N1 C1 C2 -1.3(4) . . . . ?
Pt1 N1 C1 C2 171.50(18) . . . . ?
C5 N1 C1 C12 179.5(2) . . . . ?
Pt1 N1 C1 C12 -7.7(3) . . . . ?
N1 C1 C2 C3 -0.2(4) . . . . ?
C12 C1 C2 C3 178.9(2) . . . . ?
C1 C2 C3 C4 1.2(4) . . . . ?
C30 C31 C32 C33 -1.4(5) . . . . ?
C2 C3 C4 C5 -0.7(4) . . . . ?
C31 C32 C33 C34 0.8(5) . . . . ?
C1 N1 C5 C4 1.7(4) . . . . ?
Pt1 N1 C5 C4 -171.03(18) . . . . ?
C1 N1 C5 C6 -179.7(2) . . . . ?
Pt1 N1 C5 C6 7.5(3) . . . . ?
C3 C4 C5 N1 -0.7(4) . . . . ?
C3 C4 C5 C6 -179.0(3) . . . . ?
C32 C33 C34 C35 0.6(4) . . . . ?
C33 C34 C35 C30 -1.4(4) . . . . ?
N1 C5 C6 C11 177.7(2) . . . . ?
C4 C5 C6 C11 -3.9(4) . . . . ?
N1 C5 C6 C7 -2.2(3) . . . . ?
C4 C5 C6 C7 176.2(2) . . . . ?
C11 C6 C7 C8 -3.4(3) . . . . ?
C5 C6 C7 C8 176.5(2) . . . . ?
C11 C6 C7 Pt1 176.39(19) . . . . ?
C5 C6 C7 Pt1 -3.8(3) . . . . ?
C6 C7 C8 C9 4.0(4) . . . . ?
Pt1 C7 C8 C9 -175.8(2) . . . . ?
C7 C8 C9 C10 -1.2(4) . . . . ?
C8 C9 C10 C11 -2.4(4) . . . . ?
C9 C10 C11 C6 2.9(4) . . . . ?
C7 C6 C11 C10 0.1(4) . . . . ?
C5 C6 C11 C10 -179.8(2) . . . . ?
C20 C21 C22 C23 -0.8(5) . . . . ?
N1 C1 C12 C17 -168.9(2) . . . . ?
C2 C1 C12 C17 11.9(4) . . . . ?
N1 C1 C12 C13 9.1(3) . . . . ?
C2 C1 C12 C13 -170.1(3) . . . . ?
C21 C22 C23 C18 0.6(4) . . . . ?
C29 C24 C25 C26 1.3(4) . . . . ?
As1 C24 C25 C26 178.1(2) . . . . ?
C17 C12 C13 C14 -0.6(4) . . . . ?
C1 C12 C13 C14 -178.6(2) . . . . ?
C17 C12 C13 Pt1 171.9(2) . . . . ?
C1 C12 C13 Pt1 -6.1(3) . . . . ?
C12 C13 C14 C15 1.1(4) . . . . ?
Pt1 C13 C14 C15 -169.4(2) . . . . ?
C13 C14 C15 C16 -0.4(4) . . . . ?
C24 C25 C26 C27 -0.8(4) . . . . ?
C14 C15 C16 C17 -1.0(4) . . . . ?
C25 C26 C27 C28 0.0(5) . . . . ?
C15 C16 C17 C12 1.5(4) . . . . ?
C13 C12 C17 C16 -0.7(4) . . . . ?
C1 C12 C17 C16 177.2(2) . . . . ?
C26 C27 C28 C29 0.3(4) . . . . ?
C22 C23 C18 C19 0.5(4) . . . . ?
C22 C23 C18 As1 174.8(2) . . . . ?
C25 C24 C29 C28 -1.0(4) . . . . ?
As1 C24 C29 C28 -177.7(2) . . . . ?
C27 C28 C29 C24 0.2(4) . . . . ?
C32 C31 C30 C35 0.7(4) . . . . ?
C32 C31 C30 As1 168.5(2) . . . . ?
C34 C35 C30 C31 0.7(4) . . . . ?
C34 C35 C30 As1 -167.8(2) . . . . ?
C23 C18 C19 C20 -1.4(4) . . . . ?
As1 C18 C19 C20 -176.1(2) . . . . ?
C18 C19 C20 C21 1.2(5) . . . . ?
C22 C21 C20 C19 -0.1(5) . . . . ?
